data_4031420
loop_
_publ_author_name
'Champarnaud-Mesjard, J.C.'
'Mercurio-Lavaud, D.'
'Frit, B.'

_publ_section_title
;
 Structure cristalline du fluoroindate de rubidium Rb In3 F10
;
_journal_name_full 'Journal of Inorganic and Nuclear Chemistry'
_journal_page_first 947
_journal_page_last 951
_journal_volume 39
_journal_year 1977
_chemical_formula_sum 'F10 In3 Rb'
_chemical_name_systematic 'Rb (In3 F10)'
_space_group_IT_number 17
_symmetry_space_group_name_Hall 'P 2c 2'
_symmetry_space_group_name_H-M 'P 2 2 21'
_cell_angle_alpha 90
_cell_angle_beta 90
_cell_angle_gamma 90
_cell_formula_units_Z 2
_cell_length_a 7.747
_cell_length_b 6.655
_cell_length_c 8.024
_cell_volume 413.688
_citation_journal_id_ASTM JINCAO
_cod_data_source_file Champarnaud-Mesjard_JINCAO_1977_149.cif
_cod_data_source_block F10In3Rb1
_cod_original_cell_volume 413.6877
_cod_original_formula_sum 'F10 In3 Rb1'
_cod_database_code 4031420

loop_
_symmetry_equiv_pos_as_xyz
x,y,z
-x,-y,z+1/2
x,-y,-z
-x,y,-z+1/2

loop_
_atom_site_label
_atom_site_type_symbol
_atom_site_fract_x
_atom_site_fract_y
_atom_site_fract_z
_atom_site_occupancy
_atom_site_U_iso_or_equiv
In1 In+3 0 0 0 1 0.0
F4 F-1 0.293 0.431 0.253 1 0.0
F6 F-1 0.201 0.202 0.546 1 0.0
F1 F-1 0 0.5 0 1 0.0
In2 In+3 0.2685 0.5 0 1 0.0
In3 In+3 0.7279 0.5 0 1 0.0
F2 F-1 0 -0.09 0.25 1 0.0
Rb1 Rb+1 0.5 0 0.25 1 0.0
F3 F-1 0.492 0.319 0.028 1 0.0
F5 F-1 0.189 0.193 0.059 1 0.0
